data_7044904
loop_
_publ_author_name
'Nimax, Patrick R.'
'S\"unkel, Karlheinz'

_publ_section_title
;
 Structural diversity in the alkaline earth metal compounds of tetra and
 pentacyanocyclopentadienide.
;
_journal_issue 2
_journal_name_full 'Dalton transactions (Cambridge, England : 2003)'
_journal_page_first 409
_journal_page_last 417
_journal_paper_doi 10.1039/c7dt03862c
_journal_volume 47
_journal_year 2018
_chemical_formula_moiety 'C18 H10 N8 O4 Sr, H2 O'
_chemical_formula_sum 'C18 H12 N8 O5 Sr'
_chemical_formula_weight 507.98
_space_group_IT_number 11
_space_group_name_Hall '-P 2yb'
_space_group_name_H-M_alt 'P 1 21/m 1'
_symmetry_cell_setting monoclinic
_symmetry_Int_Tables_number 11
_symmetry_space_group_name_Hall '-P 2yb'
_symmetry_space_group_name_H-M 'P 1 21/m 1'
_atom_sites_solution_hydrogens difmap
_audit_creation_date 2017-08-04T08:26:59-00:00
_audit_creation_method 'WinGX routine CIF_UPDATE'
_audit_update_record
;
2017-08-17 deposited with the CCDC.
2017-11-29 downloaded from the CCDC.
;
_cell_angle_alpha 90
_cell_angle_beta 116.1240(10)
_cell_angle_gamma 90
_cell_formula_units_Z 2
_cell_length_a 7.2643(2)
_cell_length_b 22.2182(7)
_cell_length_c 7.5502(2)
_cell_measurement_reflns_used 9503
_cell_measurement_temperature 100(2)
_cell_measurement_theta_max 27.4999
_cell_measurement_theta_min 3.0049
_cell_volume 1094.11(5)
_computing_cell_refinement 'APEX2 v2012.4-3 (Bruker AXS)'
_computing_data_collection 'Bruker Instrument Service v3.0.21'
_computing_data_reduction 'SAINT V8.18C (Bruker AXS Inc., 2011)'
_computing_structure_refinement 'SHELXL-2014/7 (Sheldrick, 2014)'
_diffrn_ambient_temperature 100(2)
_diffrn_detector_area_resol_mean 7.4074
_diffrn_measured_fraction_theta_full 1
_diffrn_measured_fraction_theta_max 0.998
_diffrn_measurement_device_type 'D8 Venture'
_diffrn_measurement_method 'mix of omega and phi scans'
_diffrn_radiation_type MoK\a
_diffrn_radiation_wavelength 0.71073
_diffrn_reflns_av_R_equivalents 0.0313
_diffrn_reflns_av_unetI/netI 0.0174
_diffrn_reflns_Laue_measured_fraction_full 1
_diffrn_reflns_Laue_measured_fraction_max 0.998
_diffrn_reflns_limit_h_max 9
_diffrn_reflns_limit_h_min -9
_diffrn_reflns_limit_k_max 28
_diffrn_reflns_limit_k_min -28
_diffrn_reflns_limit_l_max 9
_diffrn_reflns_limit_l_min -9
_diffrn_reflns_number 21595
_diffrn_reflns_point_group_measured_fraction_full 1
_diffrn_reflns_point_group_measured_fraction_max 0.998
_diffrn_reflns_theta_full 25.242
_diffrn_reflns_theta_max 27.523
_diffrn_reflns_theta_min 1.833
_diffrn_source 'rotating anode generator'
_diffrn_source_type 'Bruker TXS'
_exptl_absorpt_coefficient_mu 2.51
_exptl_absorpt_correction_T_max 0.6468
_exptl_absorpt_correction_T_min 0.5896
_exptl_absorpt_correction_type multi-scan
_exptl_absorpt_process_details
;
SADABS-2014/5 - Bruker AXS area detector scaling and absorption correction
;
_exptl_crystal_colour colourless
_exptl_crystal_density_diffrn 1.542
_exptl_crystal_density_method 'not measured'
_exptl_crystal_description block
_exptl_crystal_F_000 508
_exptl_crystal_size_max 0.1
_exptl_crystal_size_mid 0.09
_exptl_crystal_size_min 0.08
_refine_diff_density_max 0.421
_refine_diff_density_min -0.391
_refine_diff_density_rms 0.062
_refine_ls_extinction_method none
_refine_ls_goodness_of_fit_ref 1.183
_refine_ls_hydrogen_treatment refU
_refine_ls_matrix_type full
_refine_ls_number_parameters 173
_refine_ls_number_reflns 2588
_refine_ls_number_restraints 0
_refine_ls_restrained_S_all 1.183
_refine_ls_R_factor_all 0.023
_refine_ls_R_factor_gt 0.0205
_refine_ls_shift/su_max 0.001
_refine_ls_shift/su_mean 0
_refine_ls_structure_factor_coef Fsqd
_refine_ls_weighting_details 'w=1/[\s^2^(Fo^2^)+(0.0112P)^2^+1.0167P] where P=(Fo^2^+2Fc^2^)/3'
_refine_ls_weighting_scheme calc
_refine_ls_wR_factor_gt 0.0441
_refine_ls_wR_factor_ref 0.052
_reflns_Friedel_coverage 0
_reflns_number_gt 2465
_reflns_number_total 2588
_reflns_threshold_expression 'I > 2\s(I)'
_cod_data_source_file c7dt03862c2.cif
_cod_data_source_block uv016
_cod_depositor_comments
;
The following automatic conversions were performed:

'_exptl_absorpt_correction_type' value 'Multi-Scan' changed to
'multi-scan' according to
/home/data/users/saulius/crontab/automatic-downloads/rss-feeds/RSC/lib/dictionaries/cif_core.dic
dictionary named 'cif_core.dic' version 2.4.2 from 2011-04-26.

Automatic conversion script
Id: cif_fix_values 4973 2017-02-22 13:04:09Z antanas 

 Adding full bibliography for 7044901--7044905.cif.
;
_cod_original_sg_symbol_H-M 'P 21/m'
_cod_database_code 7044904

loop_
_symmetry_equiv_pos_as_xyz
'x, y, z'
'-x, y+1/2, -z'
'-x, -y, -z'
'x, -y-1/2, z'

loop_
_atom_site_label
_atom_site_type_symbol
_atom_site_fract_x
_atom_site_fract_y
_atom_site_fract_z
_atom_site_U_iso_or_equiv
_atom_site_adp_type
_atom_site_occupancy
_atom_site_site_symmetry_order
_atom_site_calc_flag
_atom_site_refinement_flags_posn
_atom_site_refinement_flags_adp
_atom_site_refinement_flags_occupancy
Sr Sr 0.59245(3) 0.75 0.04191(3) 0.01088(6) Uani 1 2 d S T P
O1 O 0.9813(3) 0.75 0.2641(3) 0.0187(4) Uani 1 2 d S T P
H11W H 1.049(4) 0.7185(11) 0.264(4) 0.047(8) Uiso 1 1 d . . .
O2 O 0.5021(3) 0.75 0.3439(3) 0.0165(3) Uani 1 2 d S T P
H21W H 0.433(4) 0.7196(11) 0.344(4) 0.046(8) Uiso 1 1 d . . .
O3 O 0.2806(2) 0.81612(6) -0.1055(2) 0.0242(3) Uani 1 1 d . . .
H31W H 0.276(4) 0.8565(13) -0.107(4) 0.048(8) Uiso 1 1 d . . .
H32W H 0.161(4) 0.8063(12) -0.191(4) 0.046(8) Uiso 1 1 d . . .
C1 C 0.7509(2) 0.57204(7) 0.6929(2) 0.0135(3) Uani 1 1 d . . .
C2 C 0.7420(2) 0.56304(7) 0.5027(2) 0.0120(3) Uani 1 1 d . . .
C3 C 0.7520(2) 0.50091(7) 0.4762(2) 0.0125(3) Uani 1 1 d . . .
C4 C 0.7688(2) 0.47208(7) 0.6504(2) 0.0134(3) Uani 1 1 d . . .
C5 C 0.7681(3) 0.51591(7) 0.7828(2) 0.0146(3) Uani 1 1 d . . .
H5 H 0.777(3) 0.5091(10) 0.910(3) 0.026(6) Uiso 1 1 d . . .
C6 C 0.7313(3) 0.62823(8) 0.7725(2) 0.0157(3) Uani 1 1 d . . .
N1 N 0.7100(3) 0.67333(7) 0.8351(2) 0.0223(3) Uani 1 1 d . . .
C7 C 0.7208(2) 0.60838(7) 0.3630(2) 0.0129(3) Uani 1 1 d . . .
N2 N 0.7022(2) 0.64568(6) 0.2510(2) 0.0174(3) Uani 1 1 d . . .
C8 C 0.7369(3) 0.47130(7) 0.3035(2) 0.0144(3) Uani 1 1 d . . .
N3 N 0.7225(2) 0.44582(7) 0.1657(2) 0.0202(3) Uani 1 1 d . . .
C9 C 0.7716(3) 0.40856(8) 0.6749(2) 0.0156(3) Uani 1 1 d . . .
N4 N 0.7705(2) 0.35708(7) 0.6880(2) 0.0213(3) Uani 1 1 d . . .
O4 O 0.9520(3) 0.75 0.6277(3) 0.0234(4) Uani 1 2 d S T P
H41W H 0.8112 0.75 0.5788 0.094(18) Uiso 1 2 d S . P
H42W H 0.9782 0.75 0.5311 0.055(12) Uiso 1 2 d S . P

loop_
_atom_site_aniso_label
_atom_site_aniso_U_11
_atom_site_aniso_U_22
_atom_site_aniso_U_33
_atom_site_aniso_U_23
_atom_site_aniso_U_13
_atom_site_aniso_U_12
Sr 0.01506(11) 0.00675(10) 0.01114(10) 0 0.00604(8) 0
O1 0.0172(9) 0.0098(8) 0.0287(10) 0 0.0098(8) 0
O2 0.0206(9) 0.0110(8) 0.0218(9) 0 0.0129(8) 0
O3 0.0204(7) 0.0111(6) 0.0315(8) 0.0010(5) 0.0027(6) 0.0016(5)
C1 0.0138(8) 0.0119(7) 0.0150(8) -0.0008(6) 0.0065(7) -0.0001(6)
C2 0.0121(7) 0.0099(7) 0.0137(8) 0.0011(6) 0.0056(6) 0.0004(6)
C3 0.0138(7) 0.0097(7) 0.0150(8) 0.0003(6) 0.0072(6) 0.0003(6)
C4 0.0135(8) 0.0106(7) 0.0172(8) 0.0028(6) 0.0077(7) 0.0013(6)
C5 0.0158(8) 0.0142(8) 0.0150(8) 0.0018(6) 0.0079(7) 0.0010(6)
C6 0.0193(8) 0.0155(8) 0.0138(8) 0.0013(6) 0.0088(7) -0.0013(7)
N1 0.0343(9) 0.0162(7) 0.0226(8) -0.0018(6) 0.0182(7) -0.0004(6)
C7 0.0143(8) 0.0100(7) 0.0149(8) -0.0027(6) 0.0070(6) -0.0004(6)
N2 0.0230(8) 0.0123(7) 0.0190(7) 0.0006(6) 0.0110(6) 0.0013(6)
C8 0.0161(8) 0.0096(7) 0.0184(8) 0.0027(6) 0.0083(7) 0.0001(6)
N3 0.0275(8) 0.0143(7) 0.0213(8) -0.0012(6) 0.0129(7) -0.0011(6)
C9 0.0161(8) 0.0158(8) 0.0173(8) 0.0024(6) 0.0096(7) 0.0013(6)
N4 0.0265(8) 0.0141(7) 0.0277(8) 0.0044(6) 0.0161(7) 0.0027(6)
O4 0.0193(9) 0.0271(10) 0.0217(10) 0 0.0071(8) 0

loop_
_atom_type_symbol
_atom_type_description
_atom_type_scat_dispersion_real
_atom_type_scat_dispersion_imag
_atom_type_scat_source
C C 0.0033 0.0016 'International Tables Vol C Tables 4.2.6.8 and 6.1.1.4'
H H 0 0 'International Tables Vol C Tables 4.2.6.8 and 6.1.1.4'
N N 0.0061 0.0033 'International Tables Vol C Tables 4.2.6.8 and 6.1.1.4'
O O 0.0106 0.006 'International Tables Vol C Tables 4.2.6.8 and 6.1.1.4'
Sr Sr -1.5307 3.2498 'International Tables Vol C Tables 4.2.6.8 and 6.1.1.4'

loop_
_geom_angle_atom_site_label_1
_geom_angle_atom_site_label_2
_geom_angle_atom_site_label_3
_geom_angle
_geom_angle_site_symmetry_1
_geom_angle_site_symmetry_3
O3 Sr O3 71.59(6) 4_575 .
O3 Sr O1 143.71(3) 4_575 .
O3 Sr O1 143.71(3) . .
O3 Sr O2 82.17(5) 4_575 .
O3 Sr O2 82.17(5) . .
O1 Sr O2 93.22(6) . .
O3 Sr N1 80.07(5) 4_575 1_554
O3 Sr N1 124.60(5) . 1_554
O1 Sr N1 80.82(5) . 1_554
O2 Sr N1 139.94(3) . 1_554
O3 Sr N1 124.60(5) 4_575 4_574
O3 Sr N1 80.07(5) . 4_574
O1 Sr N1 80.82(5) . 4_574
O2 Sr N1 139.94(3) . 4_574
N1 Sr N1 78.53(7) 1_554 4_574
O3 Sr N2 137.10(5) 4_575 4_575
O3 Sr N2 74.65(5) . 4_575
O1 Sr N2 70.40(4) . 4_575
O2 Sr N2 67.59(3) . 4_575
N1 Sr N2 142.15(5) 1_554 4_575
N1 Sr N2 73.17(4) 4_574 4_575
O3 Sr N2 74.65(5) 4_575 .
O3 Sr N2 137.10(5) . .
O1 Sr N2 70.40(4) . .
O2 Sr N2 67.59(3) . .
N1 Sr N2 73.17(4) 1_554 .
N1 Sr N2 142.15(5) 4_574 .
N2 Sr N2 116.98(6) 4_575 .
Sr O1 H11W 117.9(18) . .
Sr O2 H21W 112.0(18) . .
Sr O3 H31W 127.5(18) . .
Sr O3 H32W 127.2(18) . .
H31W O3 H32W 103(2) . .
C5 C1 C6 125.64(15) . .
C5 C1 C2 108.61(14) . .
C6 C1 C2 125.62(15) . .
C3 C2 C7 126.14(15) . .
C3 C2 C1 107.48(14) . .
C7 C2 C1 126.36(15) . .
C2 C3 C4 107.52(14) . .
C2 C3 C8 126.82(15) . .
C4 C3 C8 125.58(14) . .
C5 C4 C3 108.83(14) . .
C5 C4 C9 127.08(15) . .
C3 C4 C9 123.97(15) . .
C4 C5 C1 107.56(14) . .
C4 C5 H5 126.5(14) . .
C1 C5 H5 125.9(14) . .
N1 C6 C1 178.18(19) . .
C6 N1 Sr 157.93(13) . 1_556
N2 C7 C2 178.99(17) . .
C7 N2 Sr 162.15(13) . .
N3 C8 C3 177.89(17) . .
N4 C9 C4 177.76(19) . .
H41W O4 H42W 106.9(2) . .

loop_
_geom_bond_atom_site_label_1
_geom_bond_atom_site_label_2
_geom_bond_distance
_geom_bond_site_symmetry_2
Sr O3 2.5119(14) 4_575
Sr O3 2.5119(14) .
Sr O1 2.5729(18) .
Sr O2 2.6356(17) .
Sr N1 2.6915(15) 1_554
Sr N1 2.6915(15) 4_574
Sr N2 2.7186(14) 4_575
Sr N2 2.7186(14) .
O1 H11W 0.86(3) .
O2 H21W 0.84(2) .
O3 H31W 0.90(3) .
O3 H32W 0.85(3) .
C1 C5 1.399(2) .
C1 C6 1.420(2) .
C1 C2 1.423(2) .
C2 C3 1.401(2) .
C2 C7 1.417(2) .
C3 C4 1.419(2) .
C3 C8 1.421(2) .
C4 C5 1.397(2) .
C4 C9 1.422(2) .
C5 H5 0.94(2) .
C6 N1 1.147(2) .
N1 Sr 2.6915(15) 1_556
C7 N2 1.149(2) .
C8 N3 1.148(2) .
C9 N4 1.149(2) .
O4 H41W 0.9217(18) .
O4 H42W 0.8313(19) .
